data_4073190
loop_
_publ_author_name
'Pinkas, Ji\<r\'i'
'Luke\<sov\'a, Lenka'
'Gyepes, R\'obert'
'C\'isa\<rov\'a, Ivana'
'L\"onnecke, Peter'
'Kubi\<sta, Ji\<r\'i'
'Hor\'a\<cek, Michal'
'Mach, Karel'

_publ_section_title
;
 Effect of the Trimethylsilyl Substituent on the Reactivity of
 Permethyltitanocene
;
_journal_issue 13
_journal_name_full Organometallics
_journal_page_first 3100
_journal_paper_doi 10.1021/om070159l
_journal_volume 26
_journal_year 2007
_chemical_formula_sum 'C25 H45 Si2 Ti'
_chemical_formula_weight 449.69
_chemical_name_systematic
;
 ?
;
_space_group_IT_number 2
_symmetry_cell_setting triclinic
_symmetry_space_group_name_Hall '-P 1'
_symmetry_space_group_name_H-M 'P -1'
_atom_sites_solution_hydrogens geom
_atom_sites_solution_primary direct
_atom_sites_solution_secondary difmap
_audit_conform_dict_location ftp://ftp.iucr.org/pub/cif_core.dic
_audit_conform_dict_name cif_core.dic
_audit_conform_dict_version 2.3
_audit_creation_date 2006-09-21T19:01:15-00:00
_audit_creation_method 'WinGX routine CIF_UPDATE'
_cell_angle_alpha 95.941(14)
_cell_angle_beta 91.303(12)
_cell_angle_gamma 114.724(13)
_cell_formula_units_Z 2
_cell_length_a 8.5124(10)
_cell_length_b 9.0457(15)
_cell_length_c 19.055(3)
_cell_measurement_reflns_used 27136
_cell_measurement_temperature 150(2)
_cell_measurement_theta_max 31.8723
_cell_measurement_theta_min 2.7729
_cell_volume 1322.0(4)
_computing_cell_refinement
;
        CrysAlis RED, Oxford Diffraction Ltd.,
        Version 1.171.31.5 (release 28-08-2006 CrysAlis171 .NET)
        (compiled Aug 28 2006,13:05:05)
;
_computing_data_collection
;
        CrysAlis CCD, Oxford Diffraction Ltd.,
        Version 1.171.31.5 (release 28-08-2006 CrysAlis171 .NET)
        (compiled Aug 28 2006,13:05:05)
;
_computing_data_reduction
;
        CrysAlis RED, Oxford Diffraction Ltd.,
        Version 1.171.31.5 (release 28-08-2006 CrysAlis171 .NET)
        (compiled Aug 28 2006,13:05:05)
;
_computing_structure_refinement 'SHELXL-97 (Sheldrick, 1997)'
_diffrn_ambient_temperature 150(2)
_diffrn_detector_area_resol_mean 16.356
_diffrn_measured_fraction_theta_full 0.991
_diffrn_measured_fraction_theta_max 0.991
_diffrn_measurement_device_type 'ccd Xcalibur S'
_diffrn_measurement_method '\w- amd \f-scans'
_diffrn_orient_matrix_UB_11 -0.0847002684
_diffrn_orient_matrix_UB_12 -0.0583903288
_diffrn_orient_matrix_UB_13 -0.0125272209
_diffrn_orient_matrix_UB_21 -0.0360787981
_diffrn_orient_matrix_UB_22 0.0434126797
_diffrn_orient_matrix_UB_23 0.02240076
_diffrn_orient_matrix_UB_31 0.0001465451
_diffrn_orient_matrix_UB_32 0.0476935637
_diffrn_orient_matrix_UB_33 -0.0273095435
_diffrn_radiation_monochromator graphite
_diffrn_radiation_type MoK\a
_diffrn_radiation_wavelength 0.71073
_diffrn_reflns_av_R_equivalents 0.0252
_diffrn_reflns_av_unetI/netI 0.0192
_diffrn_reflns_limit_h_max 12
_diffrn_reflns_limit_h_min -12
_diffrn_reflns_limit_k_max 12
_diffrn_reflns_limit_k_min -12
_diffrn_reflns_limit_l_max 27
_diffrn_reflns_limit_l_min -27
_diffrn_reflns_number 41386
_diffrn_reflns_theta_full 30.51
_diffrn_reflns_theta_max 30.51
_diffrn_reflns_theta_min 2.78
_exptl_absorpt_coefficient_mu 0.423
_exptl_absorpt_correction_T_max 1
_exptl_absorpt_correction_T_min 0.39579
_exptl_absorpt_correction_type multi-scan
_exptl_absorpt_process_details
;
        CrysAlis RED, Oxford Diffraction Ltd.,
        Version 1.171.31.5 (release 28-08-2006 CrysAlis171 .NET)
        (compiled Aug 28 2006,13:05:05)
        Empirical absorption correction using spherical harmonics,
 implemented in SCALE3 ABSPACK scaling algorithm.
;
_exptl_crystal_colour 'dark green'
_exptl_crystal_density_diffrn 1.13
_exptl_crystal_density_method 'not measured'
_exptl_crystal_description prism
_exptl_crystal_F_000 490
_exptl_crystal_size_max 0.78
_exptl_crystal_size_mid 0.64
_exptl_crystal_size_min 0.19
_refine_diff_density_max 0.586
_refine_diff_density_min -0.305
_refine_diff_density_rms 0.058
_refine_ls_extinction_method none
_refine_ls_goodness_of_fit_ref 1.193
_refine_ls_hydrogen_treatment mixed
_refine_ls_matrix_type full
_refine_ls_number_parameters 422
_refine_ls_number_reflns 7993
_refine_ls_number_restraints 0
_refine_ls_restrained_S_all 1.193
_refine_ls_R_factor_all 0.0542
_refine_ls_R_factor_gt 0.0436
_refine_ls_shift/su_max 0.001
_refine_ls_shift/su_mean 0
_refine_ls_structure_factor_coef Fsqd
_refine_ls_weighting_details 'calc w=1/[\s^2^(Fo^2^)+(0.0448P)^2^+0.5827P] where P=(Fo^2^+2Fc^2^)/3'
_refine_ls_weighting_scheme calc
_refine_ls_wR_factor_gt 0.101
_refine_ls_wR_factor_ref 0.107
_reflns_number_gt 6959
_reflns_number_total 7993
_reflns_threshold_expression >2sigma(I)
_cod_data_source_file om070159l-file005.cif
_cod_data_source_block compound_5
_cod_database_code 4073190

loop_
_symmetry_equiv_pos_as_xyz
'x, y, z'
'-x, -y, -z'

loop_
_atom_site_label
_atom_site_type_symbol
_atom_site_fract_x
_atom_site_fract_y
_atom_site_fract_z
_atom_site_U_iso_or_equiv
_atom_site_adp_type
_atom_site_occupancy
_atom_site_symmetry_multiplicity
_atom_site_calc_flag
_atom_site_refinement_flags
Ti1 Ti -0.10718(3) 0.05527(3) 0.751434(14) 0.01924(7) Uani 1 1 d .
Si1 Si 0.16029(6) 0.28240(5) 0.92229(2) 0.02542(10) Uani 1 1 d .
Si2 Si -0.26473(6) -0.22693(5) 0.57747(2) 0.02598(10) Uani 1 1 d .
C1 C 0.00066(18) 0.08735(18) 0.87074(8) 0.0214(3) Uani 1 1 d .
C2 C -0.18409(19) 0.03204(19) 0.87215(9) 0.0247(3) Uani 1 1 d .
C3 C -0.26777(19) -0.12720(19) 0.83490(8) 0.0246(3) Uani 1 1 d .
C4 C -0.13890(19) -0.17771(18) 0.81200(8) 0.0220(3) Uani 1 1 d .
C5 C 0.02542(19) -0.04826(18) 0.83451(8) 0.0209(3) Uani 1 1 d .
C6 C -0.2761(2) 0.1150(3) 0.91537(12) 0.0379(4) Uani 1 1 d .
C7 C -0.4601(2) -0.2318(3) 0.82783(13) 0.0389(4) Uani 1 1 d .
C8 C -0.1745(3) -0.3483(2) 0.78009(10) 0.0312(3) Uani 1 1 d .
C9 C 0.1932(2) -0.0662(2) 0.83416(9) 0.0277(3) Uani 1 1 d .
C10 C 0.1175(3) 0.2779(3) 1.01796(10) 0.0425(5) Uani 1 1 d .
C11 C 0.3911(2) 0.3141(3) 0.91712(12) 0.0419(5) Uani 1 1 d .
C12 C 0.1400(3) 0.4637(2) 0.89188(13) 0.0415(4) Uani 1 1 d .
C13 C -0.10308(19) -0.03437(17) 0.63002(8) 0.0215(3) Uani 1 1 d .
C14 C 0.06592(19) 0.00351(18) 0.66282(8) 0.0207(3) Uani 1 1 d .
C15 C 0.14919(18) 0.17429(18) 0.68659(8) 0.0215(3) Uani 1 1 d .
C16 C 0.03680(19) 0.24543(18) 0.66784(8) 0.0231(3) Uani 1 1 d .
C17 C -0.1159(2) 0.11947(18) 0.63248(8) 0.0239(3) Uani 1 1 d .
C18 C 0.1562(2) -0.1083(2) 0.65937(9) 0.0280(3) Uani 1 1 d .
C19 C 0.3338(2) 0.2704(2) 0.71599(10) 0.0285(3) Uani 1 1 d .
C20 C 0.0775(3) 0.4244(2) 0.67785(12) 0.0331(4) Uani 1 1 d .
C21 C -0.2544(3) 0.1496(2) 0.59420(12) 0.0362(4) Uani 1 1 d .
C22 C -0.4808(3) -0.2982(3) 0.61568(12) 0.0438(5) Uani 1 1 d .
C23 C -0.2905(3) -0.1895(3) 0.48438(10) 0.0424(5) Uani 1 1 d .
C24 C -0.1986(4) -0.4002(3) 0.57172(14) 0.0484(5) Uani 1 1 d .
C25 C -0.3009(3) 0.1593(4) 0.75623(13) 0.0550(6) Uani 1 1 d .
H25A H -0.4155 0.0718 0.7493 0.083 Uiso 1 1 calc R
H25B H -0.2839 0.2292 0.7198 0.083 Uiso 1 1 calc R
H25C H -0.2873 0.2218 0.8016 0.083 Uiso 1 1 calc R
H6A H -0.218(3) 0.238(3) 0.9193(13) 0.046(6) Uiso 1 1 d .
H6B H -0.391(4) 0.084(3) 0.8948(14) 0.053(7) Uiso 1 1 d .
H6C H -0.282(4) 0.089(4) 0.9652(18) 0.079(10) Uiso 1 1 d .
H7A H -0.514(4) -0.182(4) 0.8027(19) 0.089(11) Uiso 1 1 d .
H7B H -0.490(5) -0.329(5) 0.801(2) 0.092(11) Uiso 1 1 d .
H7C H -0.501(5) -0.278(5) 0.869(2) 0.110(13) Uiso 1 1 d .
H8A H -0.077(4) -0.353(3) 0.7584(14) 0.055(7) Uiso 1 1 d .
H8B H -0.253(4) -0.387(4) 0.7428(17) 0.078(10) Uiso 1 1 d .
H8C H -0.202(4) -0.420(4) 0.8145(16) 0.067(9) Uiso 1 1 d .
H9A H 0.283(3) 0.021(3) 0.8213(12) 0.038(6) Uiso 1 1 d .
H9B H 0.180(3) -0.162(3) 0.8074(13) 0.049(7) Uiso 1 1 d .
H9C H 0.227(3) -0.080(3) 0.8831(12) 0.040(6) Uiso 1 1 d .
H10A H 0.012(4) 0.271(3) 1.0277(15) 0.058(8) Uiso 1 1 d .
H10B H 0.197(4) 0.369(4) 1.0463(15) 0.059(8) Uiso 1 1 d .
H10C H 0.128(4) 0.187(4) 1.0371(16) 0.074(9) Uiso 1 1 d .
H11A H 0.423(3) 0.304(3) 0.8722(15) 0.053(7) Uiso 1 1 d .
H11B H 0.411(4) 0.239(4) 0.9396(15) 0.059(8) Uiso 1 1 d .
H11C H 0.464(4) 0.415(4) 0.9418(16) 0.068(9) Uiso 1 1 d .
H12A H 0.215(4) 0.563(4) 0.9220(17) 0.075(9) Uiso 1 1 d .
H12B H 0.178(4) 0.478(3) 0.8430(16) 0.060(8) Uiso 1 1 d .
H12C H 0.027(4) 0.458(4) 0.8901(16) 0.066(8) Uiso 1 1 d .
H18A H 0.268(3) -0.059(3) 0.6871(13) 0.044(6) Uiso 1 1 d .
H18B H 0.084(3) -0.216(3) 0.6741(12) 0.036(6) Uiso 1 1 d .
H18C H 0.185(3) -0.128(3) 0.6130(14) 0.053(7) Uiso 1 1 d .
H19A H 0.348(3) 0.356(3) 0.7561(14) 0.055(7) Uiso 1 1 d .
H19B H 0.408(4) 0.317(3) 0.6811(14) 0.053(7) Uiso 1 1 d .
H19C H 0.381(3) 0.209(3) 0.7401(12) 0.038(6) Uiso 1 1 d .
H20A H 0.168(4) 0.486(3) 0.7118(14) 0.054(7) Uiso 1 1 d .
H20B H -0.010(4) 0.445(4) 0.6946(16) 0.067(9) Uiso 1 1 d .
H20C H 0.116(3) 0.470(3) 0.6359(14) 0.051(7) Uiso 1 1 d .
H21A H -0.237(3) 0.164(3) 0.5457(15) 0.057(8) Uiso 1 1 d .
H21B H -0.367(3) 0.058(3) 0.5924(13) 0.045(6) Uiso 1 1 d .
H21C H -0.263(3) 0.249(3) 0.6169(13) 0.047(7) Uiso 1 1 d .
H22A H -0.565(4) -0.403(4) 0.5879(16) 0.072(9) Uiso 1 1 d .
H22B H -0.521(5) -0.219(5) 0.621(2) 0.102(13) Uiso 1 1 d .
H22C H -0.475(4) -0.337(4) 0.6601(19) 0.085(10) Uiso 1 1 d .
H23A H -0.341(4) -0.120(4) 0.4810(15) 0.057(8) Uiso 1 1 d .
H23B H -0.190(4) -0.145(4) 0.4639(17) 0.079(10) Uiso 1 1 d .
H23C H -0.366(4) -0.297(4) 0.4535(16) 0.072(9) Uiso 1 1 d .
H24A H -0.292(4) -0.502(4) 0.5446(15) 0.062(8) Uiso 1 1 d .
H24B H -0.099(4) -0.380(3) 0.5434(14) 0.055(8) Uiso 1 1 d .
H24C H -0.175(4) -0.429(4) 0.6148(18) 0.072(9) Uiso 1 1 d .

loop_
_atom_site_aniso_label
_atom_site_aniso_U_11
_atom_site_aniso_U_22
_atom_site_aniso_U_33
_atom_site_aniso_U_23
_atom_site_aniso_U_13
_atom_site_aniso_U_12
Ti1 0.01677(11) 0.01741(12) 0.02429(13) 0.00192(9) 0.00046(9) 0.00816(9)
Si1 0.0225(2) 0.0240(2) 0.0242(2) -0.00388(16) 0.00118(15) 0.00591(16)
Si2 0.0290(2) 0.0201(2) 0.0234(2) -0.00005(15) -0.00468(16) 0.00603(16)
C1 0.0195(6) 0.0218(7) 0.0222(6) -0.0006(5) 0.0025(5) 0.0087(5)
C2 0.0205(6) 0.0234(7) 0.0298(7) 0.0005(6) 0.0047(5) 0.0093(5)
C3 0.0202(6) 0.0217(7) 0.0292(7) 0.0029(6) 0.0037(5) 0.0063(5)
C4 0.0250(7) 0.0179(6) 0.0230(7) 0.0024(5) 0.0015(5) 0.0089(5)
C5 0.0215(6) 0.0227(7) 0.0210(6) 0.0022(5) 0.0019(5) 0.0118(5)
C6 0.0282(8) 0.0413(10) 0.0447(11) -0.0057(8) 0.0102(8) 0.0174(8)
C7 0.0214(7) 0.0315(9) 0.0527(12) 0.0009(9) 0.0055(8) 0.0012(7)
C8 0.0394(9) 0.0195(7) 0.0338(9) -0.0003(6) 0.0013(7) 0.0124(7)
C9 0.0260(7) 0.0339(8) 0.0288(8) 0.0020(6) 0.0005(6) 0.0186(7)
C10 0.0439(11) 0.0460(12) 0.0270(9) -0.0055(8) 0.0028(8) 0.0109(9)
C11 0.0245(8) 0.0504(12) 0.0392(10) -0.0133(9) -0.0057(7) 0.0092(8)
C12 0.0397(10) 0.0236(8) 0.0546(12) 0.0042(8) 0.0056(9) 0.0071(7)
C13 0.0236(7) 0.0180(6) 0.0224(6) 0.0011(5) -0.0019(5) 0.0086(5)
C14 0.0215(6) 0.0204(6) 0.0213(6) 0.0021(5) 0.0011(5) 0.0100(5)
C15 0.0185(6) 0.0206(6) 0.0234(7) 0.0018(5) 0.0015(5) 0.0067(5)
C16 0.0227(6) 0.0179(6) 0.0277(7) 0.0036(5) 0.0028(5) 0.0075(5)
C17 0.0231(7) 0.0204(7) 0.0285(7) 0.0046(5) -0.0016(6) 0.0094(5)
C18 0.0319(8) 0.0297(8) 0.0285(8) 0.0004(6) 0.0013(6) 0.0197(7)
C19 0.0195(7) 0.0299(8) 0.0311(8) 0.0023(6) 0.0001(6) 0.0059(6)
C20 0.0334(9) 0.0186(7) 0.0465(10) 0.0042(7) 0.0033(8) 0.0100(6)
C21 0.0356(9) 0.0314(9) 0.0444(10) 0.0071(8) -0.0101(8) 0.0171(7)
C22 0.0332(9) 0.0375(10) 0.0416(11) -0.0002(9) 0.0013(8) -0.0023(8)
C23 0.0512(12) 0.0398(11) 0.0265(9) 0.0041(8) -0.0066(8) 0.0104(9)
C24 0.0638(15) 0.0288(9) 0.0507(12) -0.0121(9) -0.0193(11) 0.0226(10)
C25 0.0503(12) 0.0932(19) 0.0448(12) 0.0317(12) 0.0199(10) 0.0470(13)

loop_
_atom_type_symbol
_atom_type_description
_atom_type_scat_dispersion_real
_atom_type_scat_dispersion_imag
_atom_type_scat_source
Ti Ti 0.2776 0.4457 'International Tables Vol C Tables 4.2.6.8 and 6.1.1.4'
Si Si 0.0817 0.0704 'International Tables Vol C Tables 4.2.6.8 and 6.1.1.4'
C C 0.0033 0.0016 'International Tables Vol C Tables 4.2.6.8 and 6.1.1.4'
H H 0 0 'International Tables Vol C Tables 4.2.6.8 and 6.1.1.4'

loop_
_geom_angle_atom_site_label_1
_geom_angle_atom_site_label_2
_geom_angle_atom_site_label_3
_geom_angle
C25 Ti1 C1 104.71(7)
C25 Ti1 C13 106.10(7)
C1 Ti1 C13 149.19(5)
C25 Ti1 C5 135.26(7)
C1 Ti1 C5 35.09(5)
C13 Ti1 C5 115.98(5)
C25 Ti1 C14 136.01(7)
C1 Ti1 C14 116.01(5)
C13 Ti1 C14 35.13(5)
C5 Ti1 C14 88.71(5)
C25 Ti1 C17 78.94(7)
C1 Ti1 C17 157.71(5)
C13 Ti1 C17 34.97(5)
C5 Ti1 C17 145.75(5)
C14 Ti1 C17 57.08(5)
C25 Ti1 C2 78.43(7)
C1 Ti1 C2 34.98(5)
C13 Ti1 C2 157.24(5)
C5 Ti1 C2 56.89(5)
C14 Ti1 C2 145.54(5)
C17 Ti1 C2 157.36(5)
C25 Ti1 C3 88.19(7)
C1 Ti1 C3 57.90(5)
C13 Ti1 C3 123.29(5)
C5 Ti1 C3 56.69(5)
C14 Ti1 C3 126.88(5)
C17 Ti1 C3 144.27(5)
C2 Ti1 C3 33.94(5)
C25 Ti1 C15 120.89(8)
C1 Ti1 C15 104.84(5)
C13 Ti1 C15 57.99(5)
C5 Ti1 C15 94.90(5)
C14 Ti1 C15 34.24(5)
C17 Ti1 C15 56.66(5)
C2 Ti1 C15 139.18(5)
C3 Ti1 C15 150.34(5)
C25 Ti1 C4 121.77(7)
C1 Ti1 C4 57.96(5)
C13 Ti1 C4 104.60(5)
C5 Ti1 C4 34.15(5)
C14 Ti1 C4 94.68(5)
C17 Ti1 C4 138.88(5)
C2 Ti1 C4 56.48(5)
C3 Ti1 C4 33.92(5)
C15 Ti1 C4 117.33(5)
C25 Ti1 C16 87.52(7)
C1 Ti1 C16 123.64(5)
C13 Ti1 C16 57.88(5)
C5 Ti1 C16 127.16(5)
C14 Ti1 C16 56.78(5)
C17 Ti1 C16 34.07(5)
C2 Ti1 C16 144.76(5)
C3 Ti1 C16 175.70(5)
C15 Ti1 C16 33.93(5)
C4 Ti1 C16 150.28(5)
C12 Si1 C10 108.79(11)
C12 Si1 C11 108.01(11)
C10 Si1 C11 106.05(11)
C12 Si1 C1 110.90(9)
C10 Si1 C1 109.02(9)
C11 Si1 C1 113.85(8)
C23 Si2 C24 105.73(12)
C23 Si2 C22 108.74(12)
C24 Si2 C22 107.70(13)
C23 Si2 C13 109.73(9)
C24 Si2 C13 113.61(9)
C22 Si2 C13 111.09(9)
C2 C1 C5 105.57(12)
C2 C1 Si1 123.06(11)
C5 C1 Si1 130.43(11)
C2 C1 Ti1 73.91(9)
C5 C1 Ti1 73.46(8)
Si1 C1 Ti1 126.06(8)
C3 C2 C1 109.18(13)
C3 C2 C6 123.80(15)
C1 C2 C6 126.34(15)
C3 C2 Ti1 73.51(9)
C1 C2 Ti1 71.11(9)
C6 C2 Ti1 129.07(13)
C2 C3 C4 108.18(13)
C2 C3 C7 125.67(15)
C4 C3 C7 125.84(15)
C2 C3 Ti1 72.54(9)
C4 C3 Ti1 73.13(9)
C7 C3 Ti1 125.21(13)
C3 C4 C5 107.96(13)
C3 C4 C8 124.48(14)
C5 C4 C8 126.89(14)
C3 C4 Ti1 72.95(9)
C5 C4 Ti1 71.96(8)
C8 C4 Ti1 128.12(11)
C4 C5 C1 109.02(13)
C4 C5 C9 124.09(14)
C1 C5 C9 125.65(14)
C4 C5 Ti1 73.89(8)
C1 C5 Ti1 71.45(8)
C9 C5 Ti1 130.90(11)
C2 C6 H6A 114.0(14)
C2 C6 H6B 110.8(16)
H6A C6 H6B 106(2)
C2 C6 H6C 111.5(19)
H6A C6 H6C 105(2)
H6B C6 H6C 109(2)
C3 C7 H7A 109(2)
C3 C7 H7B 113(2)
H7A C7 H7B 102(3)
C3 C7 H7C 112(2)
H7A C7 H7C 123(3)
H7B C7 H7C 95(3)
C4 C8 H8A 112.2(17)
C4 C8 H8B 114(2)
H8A C8 H8B 100(2)
C4 C8 H8C 111.1(18)
H8A C8 H8C 107(2)
H8B C8 H8C 112(3)
C5 C9 H9A 114.1(15)
C5 C9 H9B 111.2(16)
H9A C9 H9B 111(2)
C5 C9 H9C 109.5(13)
H9A C9 H9C 106(2)
H9B C9 H9C 104(2)
Si1 C10 H10A 114.4(18)
Si1 C10 H10B 112.7(18)
H10A C10 H10B 106(2)
Si1 C10 H10C 112.7(19)
H10A C10 H10C 106(3)
H10B C10 H10C 103(2)
Si1 C11 H11A 114.0(17)
Si1 C11 H11B 110.7(19)
H11A C11 H11B 106(2)
Si1 C11 H11C 109.4(18)
H11A C11 H11C 111(2)
H11B C11 H11C 105(2)
Si1 C12 H12A 110.1(19)
Si1 C12 H12B 110.6(16)
H12A C12 H12B 107(2)
Si1 C12 H12C 115.4(18)
H12A C12 H12C 108(2)
H12B C12 H12C 106(2)
C17 C13 C14 105.79(12)
C17 C13 Si2 122.58(11)
C14 C13 Si2 130.61(11)
C17 C13 Ti1 73.56(9)
C14 C13 Ti1 73.37(8)
Si2 C13 Ti1 126.85(8)
C15 C14 C13 108.79(13)
C15 C14 C18 123.99(14)
C13 C14 C18 126.06(14)
C15 C14 Ti1 73.78(8)
C13 C14 Ti1 71.50(8)
C18 C14 Ti1 130.49(11)
C16 C15 C14 108.08(13)
C16 C15 C19 124.32(14)
C14 C15 C19 126.95(14)
C16 C15 Ti1 73.11(9)
C14 C15 Ti1 71.98(8)
C19 C15 Ti1 127.90(11)
C17 C16 C15 108.09(13)
C17 C16 C20 125.54(15)
C15 C16 C20 126.18(14)
C17 C16 Ti1 72.09(9)
C15 C16 Ti1 72.96(9)
C20 C16 Ti1 124.67(12)
C16 C17 C13 109.19(13)
C16 C17 C21 124.05(14)
C13 C17 C21 126.11(14)
C16 C17 Ti1 73.84(9)
C13 C17 Ti1 71.47(9)
C21 C17 Ti1 128.22(13)
C14 C18 H18A 112.2(14)
C14 C18 H18B 112.4(13)
H18A C18 H18B 110.0(19)
C14 C18 H18C 111.0(16)
H18A C18 H18C 104(2)
H18B C18 H18C 107(2)
C15 C19 H19A 113.4(15)
C15 C19 H19B 112.2(16)
H19A C19 H19B 110(2)
C15 C19 H19C 114.6(14)
H19A C19 H19C 98(2)
H19B C19 H19C 108(2)
C16 C20 H20A 113.7(16)
C16 C20 H20B 113(2)
H20A C20 H20B 102(2)
C16 C20 H20C 109.7(16)
H20A C20 H20C 104(2)
H20B C20 H20C 113(2)
C17 C21 H21A 114.8(17)
C17 C21 H21B 112.2(15)
H21A C21 H21B 103(2)
C17 C21 H21C 110.8(15)
H21A C21 H21C 106(2)
H21B C21 H21C 109(2)
Si2 C22 H22A 110.2(17)
Si2 C22 H22B 113(3)
H22A C22 H22B 114(3)
Si2 C22 H22C 110(2)
H22A C22 H22C 99(3)
H22B C22 H22C 110(3)
Si2 C23 H23A 112.3(18)
Si2 C23 H23B 114(2)
H23A C23 H23B 105(3)
Si2 C23 H23C 110.7(17)
H23A C23 H23C 107(2)
H23B C23 H23C 107(3)
Si2 C24 H24A 110.8(16)
Si2 C24 H24B 112.1(16)
H24A C24 H24B 103(2)
Si2 C24 H24C 115.2(19)
H24A C24 H24C 107(2)
H24B C24 H24C 109(2)
Ti1 C25 H25A 109.5
Ti1 C25 H25B 109.5
H25A C25 H25B 109.5
Ti1 C25 H25C 109.5
H25A C25 H25C 109.5
H25B C25 H25C 109.5

loop_
_geom_bond_atom_site_label_1
_geom_bond_atom_site_label_2
_geom_bond_distance
Ti1 C25 2.213(2)
Ti1 C1 2.3750(15)
Ti1 C13 2.3770(16)
Ti1 C5 2.4015(15)
Ti1 C14 2.4017(15)
Ti1 C17 2.4044(16)
Ti1 C2 2.4118(17)
Ti1 C3 2.4243(16)
Ti1 C15 2.4250(15)
Ti1 C4 2.4266(15)
Ti1 C16 2.4270(16)
Si1 C12 1.867(2)
Si1 C10 1.868(2)
Si1 C11 1.870(2)
Si1 C1 1.8707(16)
Si2 C23 1.865(2)
Si2 C24 1.868(2)
Si2 C22 1.869(2)
Si2 C13 1.8712(16)
C1 C2 1.439(2)
C1 C5 1.440(2)
C2 C3 1.412(2)
C2 C6 1.499(2)
C3 C4 1.415(2)
C3 C7 1.504(2)
C4 C5 1.418(2)
C4 C8 1.500(2)
C5 C9 1.504(2)
C6 H6A 1.00(3)
C6 H6B 0.96(3)
C6 H6C 1.00(3)
C7 H7A 0.92(4)
C7 H7B 0.90(4)
C7 H7C 0.94(4)
C8 H8A 0.95(3)
C8 H8B 0.90(3)
C8 H8C 0.93(3)
C9 H9A 0.90(2)
C9 H9B 0.92(3)
C9 H9C 1.01(2)
C10 H10A 0.90(3)
C10 H10B 0.92(3)
C10 H10C 0.97(3)
C11 H11A 0.91(3)
C11 H11B 0.91(3)
C11 H11C 0.93(3)
C12 H12A 0.97(3)
C12 H12B 1.00(3)
C12 H12C 0.95(3)
C13 C17 1.437(2)
C13 C14 1.442(2)
C14 C15 1.421(2)
C14 C18 1.502(2)
C15 C16 1.416(2)
C15 C19 1.502(2)
C16 C17 1.416(2)
C16 C20 1.497(2)
C17 C21 1.505(2)
C18 H18A 0.98(2)
C18 H18B 0.99(2)
C18 H18C 0.94(3)
C19 H19A 1.00(3)
C19 H19B 0.94(3)
C19 H19C 0.95(2)
C20 H20A 0.93(3)
C20 H20B 0.90(3)
C20 H20C 0.94(3)
C21 H21A 0.95(3)
C21 H21B 0.97(3)
C21 H21C 0.99(3)
C22 H22A 1.00(3)
C22 H22B 0.91(4)
C22 H22C 0.96(4)
C23 H23A 0.90(3)
C23 H23B 0.89(3)
C23 H23C 1.02(3)
C24 H24A 1.01(3)
C24 H24B 0.98(3)
C24 H24C 0.93(3)
C25 H25A 0.96
C25 H25B 0.96
C25 H25C 0.96
